data_1524177
loop_
_publ_author_name
'Buss, B.'
'Jones, P.G.'
'Mews, R.'
'Sheldrick, G.M.'
'Noltemeyer, M.'

_publ_section_title
;
 Stabile Koordinationsverbindungen von Thiazylfluorid: Struktur von (Co (N
 S F)6)(2+) im Kristall
;
_journal_name_full 'Angewandte Chemie (German Edition)'
_journal_page_first 253
_journal_page_last 253
_journal_volume 91
_journal_year 1979
_chemical_formula_sum 'As2 Co F18 N6 S6'
_chemical_name_systematic '(Co (N S F)6) (As F6)2'
_space_group_IT_number 14
_symmetry_space_group_name_Hall '-P 2yn'
_symmetry_space_group_name_H-M 'P 1 21/n 1'
_cell_angle_alpha 90
_cell_angle_beta 90.43
_cell_angle_gamma 90
_cell_formula_units_Z 2
_cell_length_a 13.105
_cell_length_b 9.201
_cell_length_c 9.366
_cell_volume 1129.312
_citation_journal_id_ASTM ANCEAD
_cod_data_source_file Buss_ANCEAD_1979_224.cif
_cod_data_source_block As2Co1F18N6S6
_cod_original_sg_symbol_Hall '-P 2ybc (x-z,y,z)'
_cod_original_formula_sum 'As2 Co1 F18 N6 S6'
_cod_database_code 1524177

loop_
_symmetry_equiv_pos_as_xyz
x,y,z
-x+1/2,y+1/2,-z+1/2
-x,-y,-z
x-1/2,-y-1/2,z-1/2

loop_
_atom_site_label
_atom_site_type_symbol
_atom_site_fract_x
_atom_site_fract_y
_atom_site_fract_z
_atom_site_occupancy
_atom_site_U_iso_or_equiv
F2 F-1 0.3689 -0.0734 0.5192 1 0.0
F4 F-1 0.1229 -0.0308 0.4902 1 0.0
N2 N-3 0.1538 0.0126 0.0569 1 0.0
F7 F-1 -0.0277 0.3508 -0.3034 1 0.0
F6 F-1 0.2465 0.0597 0.648 1 0.0
S3 S+4 0.2604 0.044 0.0753 1 0.0
N3 N-3 0.0298 -0.1936 -0.1104 1 0.0
F9 F-1 0.3207 -0.0509 -0.0559 1 0.0
S1 S+4 0.0364 0.2046 -0.3079 1 0.0
F5 F-1 0.2449 -0.1603 0.3606 1 0.0
F8 F-1 -0.0332 -0.3007 -0.3406 1 0.0
F1 F-1 0.2635 0.0867 0.3989 1 0.0
Co1 Co+2 0 0 0 1 0.0
S2 S+4 0.0364 -0.3124 -0.2032 1 0.0
As1 As+5 0.2456 -0.0502 0.5041 1 0.0
N1 N-3 0.0276 0.1144 -0.1883 1 0.0
F3 F-1 0.2343 -0.1946 0.6046 1 0.0
